data_4501946
loop_
_publ_author_name
'Zhang, Qian'
'Zhang, Jianyong'
'Yu, Qiong-Yan'
'Pan, Mei'
'Su, Cheng-Yong'

_publ_section_title
;
 Ring-Opening Isomerization Based on the 3-Connecting Node: Formation of a
 0-D M2L3Cage, 1-D Loop-and-Chain, and 2-D (6, 3) Network
;
_journal_issue 9
_journal_name_full 'Crystal Growth &amp; Design'
_journal_page_first 4076
_journal_paper_doi 10.1021/cg100742c
_journal_volume 10
_journal_year 2010
_chemical_formula_sum 'C82 H81 Ag2 F6 N13 O6 S2'
_chemical_formula_weight 1738.46
_chemical_name_systematic
; 
 ? 
;
_space_group_IT_number 14
_symmetry_cell_setting monoclinic
_symmetry_space_group_name_Hall '-P 2ybc'
_symmetry_space_group_name_H-M 'P 1 21/c 1'
_atom_sites_solution_hydrogens geom
_atom_sites_solution_primary direct
_atom_sites_solution_secondary difmap
_audit_creation_method SHELXL-97
_cell_angle_alpha 90.00
_cell_angle_beta 99.9890(10)
_cell_angle_gamma 90.00
_cell_formula_units_Z 2
_cell_length_a 16.6799(8)
_cell_length_b 13.4356(6)
_cell_length_c 17.4060(8)
_cell_measurement_reflns_used 5667
_cell_measurement_temperature 150.0(2)
_cell_measurement_theta_max 23.181
_cell_measurement_theta_min 2.176
_cell_volume 3841.6(3)
_computing_cell_refinement 'SAINT+ NT V6.02a (Bruker, 1998)'
_computing_data_collection 'SMART NT V5.625 (Bruker, 1998)'
_computing_data_reduction 'SAINT+ NT V6.02a'
_computing_molecular_graphics 'SHELXTL V5.1 (Sheldrick, 1997)'
_computing_publication_material 'SHELXTL V5.1'
_computing_structure_refinement 'SHELXL-97 (Sheldrick, 1997)'
_computing_structure_solution 'SHELXS-97 (Sheldrick, 1990)'
_diffrn_ambient_temperature 150.0(2)
_diffrn_measured_fraction_theta_full 0.999
_diffrn_measured_fraction_theta_max 0.999
_diffrn_measurement_device_type 'Bruker SMART APEX CCD diffractometer'
_diffrn_measurement_method 'omega scans'
_diffrn_radiation_monochromator graphite
_diffrn_radiation_source 'sealed tube'
_diffrn_radiation_type MoK\a
_diffrn_radiation_wavelength 0.71073
_diffrn_reflns_av_R_equivalents 0.0786
_diffrn_reflns_av_sigmaI/netI 0.0912
_diffrn_reflns_limit_h_max 18
_diffrn_reflns_limit_h_min -18
_diffrn_reflns_limit_k_max 14
_diffrn_reflns_limit_k_min -14
_diffrn_reflns_limit_l_max 19
_diffrn_reflns_limit_l_min -19
_diffrn_reflns_number 22615
_diffrn_reflns_theta_full 23.29
_diffrn_reflns_theta_max 23.29
_diffrn_reflns_theta_min 1.93
_diffrn_standards_decay_% <1
_exptl_absorpt_coefficient_mu 0.642
_exptl_absorpt_correction_type none
_exptl_crystal_colour colorless
_exptl_crystal_density_diffrn 1.503
_exptl_crystal_density_method 'not measured'
_exptl_crystal_description block
_exptl_crystal_F_000 1784
_exptl_crystal_size_max 0.22
_exptl_crystal_size_mid 0.18
_exptl_crystal_size_min 0.14
_refine_diff_density_max 1.254
_refine_diff_density_min -0.777
_refine_diff_density_rms 0.091
_refine_ls_extinction_method none
_refine_ls_goodness_of_fit_ref 0.991
_refine_ls_hydrogen_treatment constr
_refine_ls_matrix_type full
_refine_ls_number_parameters 555
_refine_ls_number_reflns 5526
_refine_ls_number_restraints 41
_refine_ls_restrained_S_all 1.142
_refine_ls_R_factor_all 0.0874
_refine_ls_R_factor_gt 0.0548
_refine_ls_shift/su_max 0.001
_refine_ls_shift/su_mean 0.000
_refine_ls_structure_factor_coef Fsqd
_refine_ls_weighting_details 'calc w=1/[\s^2^(Fo^2^)+(0.0487P)^2^+0.0000P] where P=(Fo^2^+2Fc^2^)/3'
_refine_ls_weighting_scheme calc
_refine_ls_wR_factor_gt 0.1150
_refine_ls_wR_factor_ref 0.1244
_reflns_number_gt 3557
_reflns_number_total 5526
_reflns_threshold_expression >2sigma(I)
_cod_data_source_file cg100742c_si_001.cif
_cod_data_source_block 1P
_cod_depositor_comments
;
The following automatic conversions were performed:

'_symmetry_cell_setting' value 'Monoclinic' changed to 'monoclinic'
according to /home/saulius/struct/CIF-dictionaries/cif_core.dic
dictionary named 'cif_core.dic' version 2.4.2 from 2011-04-26.

Automatic conversion script
Id: cif_fix_values 1715 2011-07-08 13:25:40Z adriana 
;
_cod_original_sg_symbol_H-M P2(1)/c
_cod_database_code 4501946

loop_
_symmetry_equiv_pos_as_xyz
'x, y, z'
'-x, y+1/2, -z+1/2'
'-x, -y, -z'
'x, -y-1/2, z-1/2'

loop_
_atom_site_label
_atom_site_type_symbol
_atom_site_fract_x
_atom_site_fract_y
_atom_site_fract_z
_atom_site_U_iso_or_equiv
_atom_site_adp_type
_atom_site_occupancy
_atom_site_symmetry_multiplicity
_atom_site_calc_flag
_atom_site_refinement_flags
_atom_site_disorder_assembly
_atom_site_disorder_group
Ag Ag 0.83292(3) 0.50624(4) -0.18171(3) 0.0322(2) Uani 1 1 d . . .
C1 C 0.7974(4) 0.6969(5) -0.0831(4) 0.0333(19) Uani 1 1 d . . .
H1 H 0.8494 0.6944 -0.0507 0.040 Uiso 1 1 calc R . .
C2 C 0.6954(4) 0.6647(5) -0.1738(4) 0.0298(18) Uani 1 1 d . . .
C3 C 0.6420(5) 0.6266(5) -0.2362(5) 0.043(2) Uani 1 1 d . . .
H3 H 0.6574 0.5726 -0.2657 0.051 Uiso 1 1 calc R . .
C4 C 0.5648(5) 0.6693(6) -0.2548(5) 0.049(2) Uani 1 1 d . . .
H4 H 0.5273 0.6452 -0.2982 0.059 Uiso 1 1 calc R . .
C5 C 0.5426(5) 0.7473(6) -0.2098(5) 0.047(2) Uani 1 1 d . . .
H5 H 0.4892 0.7740 -0.2224 0.056 Uiso 1 1 calc R . .
C6 C 0.5951(5) 0.7868(6) -0.1480(5) 0.043(2) Uani 1 1 d . . .
H6 H 0.5797 0.8408 -0.1185 0.052 Uiso 1 1 calc R . .
C7 C 0.6720(5) 0.7441(5) -0.1305(5) 0.0332(19) Uani 1 1 d . . .
C8 C 0.7443(5) 0.8421(6) -0.0137(5) 0.045(2) Uani 1 1 d . . .
H8A H 0.6895 0.8551 -0.0016 0.054 Uiso 1 1 calc R . .
H8B H 0.7636 0.9041 -0.0353 0.054 Uiso 1 1 calc R . .
C9 C 0.8010(4) 0.8157(5) 0.0602(4) 0.0308(18) Uani 1 1 d . . .
C10 C 0.7736(4) 0.7512(5) 0.1140(5) 0.0324(19) Uani 1 1 d . . .
C11 C 0.8234(5) 0.7298(5) 0.1841(5) 0.036(2) Uani 1 1 d . . .
C12 C 0.8985(5) 0.7774(6) 0.2034(5) 0.042(2) Uani 1 1 d . . .
C13 C 0.9287(5) 0.8385(6) 0.1486(6) 0.050(3) Uani 1 1 d . . .
C14 C 0.8797(5) 0.8536(5) 0.0759(5) 0.041(2) Uani 1 1 d . . .
C15 C 0.6900(4) 0.7037(6) 0.0946(5) 0.045(2) Uani 1 1 d . . .
H15A H 0.6959 0.6327 0.0840 0.067 Uiso 1 1 calc R . .
H15B H 0.6587 0.7361 0.0485 0.067 Uiso 1 1 calc R . .
H15C H 0.6614 0.7117 0.1389 0.067 Uiso 1 1 calc R . .
C16 C 0.7972(5) 0.6518(6) 0.2377(5) 0.055(2) Uani 1 1 d . . .
H16A H 0.7556 0.6800 0.2648 0.083 Uiso 1 1 calc R . .
H16B H 0.8444 0.6310 0.2760 0.083 Uiso 1 1 calc R . .
H16C H 0.7747 0.5941 0.2069 0.083 Uiso 1 1 calc R . .
C17 C 1.0126(5) 0.8853(7) 0.1667(6) 0.079(4) Uani 1 1 d . . .
H17A H 1.0478 0.8553 0.1335 0.119 Uiso 1 1 calc R . .
H17B H 1.0359 0.8739 0.2216 0.119 Uiso 1 1 calc R . .
H17C H 1.0082 0.9571 0.1566 0.119 Uiso 1 1 calc R . .
C18 C 0.9146(5) 0.9132(6) 0.0147(6) 0.066(3) Uani 1 1 d . . .
H18A H 0.9159 0.9839 0.0284 0.099 Uiso 1 1 calc R . .
H18B H 0.8803 0.9036 -0.0365 0.099 Uiso 1 1 calc R . .
H18C H 0.9699 0.8901 0.0128 0.099 Uiso 1 1 calc R . .
C19 C 0.9482(5) 0.7662(7) 0.2833(5) 0.068(3) Uani 1 1 d . . .
H19A H 0.9724 0.8316 0.3004 0.081 Uiso 1 1 calc R . .
H19B H 0.9117 0.7469 0.3200 0.081 Uiso 1 1 calc R . .
C20 C 1.0315(4) 0.6319(6) 0.2314(4) 0.039(2) Uani 1 1 d . . .
H20 H 0.9988 0.6279 0.1811 0.047 Uiso 1 1 calc R . .
C21 C 1.1267(4) 0.6076(5) 0.3292(4) 0.0285(18) Uani 1 1 d . . .
C22 C 1.1968(5) 0.5789(5) 0.3796(5) 0.037(2) Uani 1 1 d . . .
H22 H 1.2335 0.5318 0.3644 0.045 Uiso 1 1 calc R . .
C23 C 1.2107(5) 0.6216(6) 0.4522(5) 0.047(2) Uani 1 1 d . . .
H23 H 1.2586 0.6039 0.4874 0.056 Uiso 1 1 calc R . .
C24 C 1.1572(5) 0.6901(6) 0.4764(5) 0.047(2) Uani 1 1 d . . .
H24 H 1.1688 0.7170 0.5276 0.056 Uiso 1 1 calc R . .
C25 C 1.0875(5) 0.7191(6) 0.4264(5) 0.045(2) Uani 1 1 d . . .
H25 H 1.0501 0.7650 0.4421 0.054 Uiso 1 1 calc R . .
C26 C 1.0749(4) 0.6781(6) 0.3523(5) 0.035(2) Uani 1 1 d . . .
C27 C 0.6601(4) 0.4110(6) -0.1284(4) 0.039(2) Uani 1 1 d . . .
H27 H 0.6447 0.4765 -0.1166 0.047 Uiso 1 1 calc R . .
C28 C 0.7222(4) 0.2890(5) -0.1712(4) 0.0306(18) Uani 1 1 d . . .
C29 C 0.7733(4) 0.2269(6) -0.2047(4) 0.040(2) Uani 1 1 d . . .
H29 H 0.8164 0.2533 -0.2276 0.048 Uiso 1 1 calc R . .
C30 C 0.7594(5) 0.1267(5) -0.2035(5) 0.041(2) Uani 1 1 d . . .
H30 H 0.7934 0.0831 -0.2264 0.049 Uiso 1 1 calc R . .
C31 C 0.6965(5) 0.0865(6) -0.1697(5) 0.043(2) Uani 1 1 d . . .
H31 H 0.6896 0.0163 -0.1686 0.052 Uiso 1 1 calc R . .
C32 C 0.6446(4) 0.1475(5) -0.1379(4) 0.0361(19) Uani 1 1 d . . .
H32 H 0.6010 0.1207 -0.1157 0.043 Uiso 1 1 calc R . .
C33 C 0.6579(4) 0.2487(5) -0.1392(4) 0.0327(19) Uani 1 1 d . . .
C34 C 0.5442(4) 0.3233(6) -0.0780(5) 0.046(2) Uani 1 1 d . . .
H34A H 0.5492 0.2681 -0.0398 0.056 Uiso 1 1 calc R . .
H34B H 0.4985 0.3074 -0.1205 0.056 Uiso 1 1 calc R . .
C35 C 0.5241(4) 0.4174(6) -0.0382(5) 0.037(2) Uani 1 1 d . . .
C36 C 0.5514(4) 0.4295(6) 0.0420(5) 0.041(2) Uani 1 1 d . . .
C37 C 0.5265(4) 0.5118(7) 0.0808(4) 0.042(2) Uani 1 1 d . . .
C38 C 0.5526(5) 0.5205(6) 0.1685(4) 0.052(2) Uani 1 1 d . . .
H38A H 0.5455 0.4562 0.1930 0.078 Uiso 1 1 calc R . .
H38B H 0.5191 0.5708 0.1888 0.078 Uiso 1 1 calc R . .
H38C H 0.6099 0.5402 0.1805 0.078 Uiso 1 1 calc R . .
C39 C 0.6098(5) 0.3540(7) 0.0869(5) 0.062(3) Uani 1 1 d . . .
H39A H 0.6450 0.3874 0.1302 0.093 Uiso 1 1 calc R . .
H39B H 0.6433 0.3244 0.0519 0.093 Uiso 1 1 calc R . .
H39C H 0.5785 0.3016 0.1075 0.093 Uiso 1 1 calc R . .
N1 N 0.7751(3) 0.6369(4) -0.1422(4) 0.0325(15) Uani 1 1 d . . .
N2 N 0.7387(4) 0.7631(4) -0.0728(4) 0.0342(16) Uani 1 1 d . . .
N3 N 1.0984(3) 0.5792(4) 0.2526(3) 0.0329(15) Uani 1 1 d . . .
N4 N 1.0142(4) 0.6921(5) 0.2884(4) 0.0428(18) Uani 1 1 d . . .
N5 N 0.7220(4) 0.3923(4) -0.1632(4) 0.0418(18) Uani 1 1 d . . .
N6 N 0.6198(3) 0.3289(4) -0.1109(3) 0.0343(16) Uani 1 1 d . . .
S1 S 0.0118(6) 0.5007(11) 0.9964(8) 0.0310(18) Uani 0.50 1 d PDU . 1
O11 O -0.0216(6) 0.5976(7) 0.9977(8) 0.062(4) Uani 0.50 1 d PD . 1
O12 O 0.0389(7) 0.4534(9) 1.0691(6) 0.054(3) Uani 0.50 1 d PD . 1
O13 O -0.0458(6) 0.4401(8) 0.9406(6) 0.047(3) Uani 0.50 1 d PD . 1
C41 C 0.0946(9) 0.5150(10) 0.9461(9) 0.045(4) Uani 0.50 1 d PD . 1
F1 F 0.1585(6) 0.5635(7) 0.9889(6) 0.054(3) Uani 0.50 1 d PD A 1
F2 F 0.1266(6) 0.4249(6) 0.9330(5) 0.056(3) Uani 0.50 1 d PD B 1
F3 F 0.0780(6) 0.5572(7) 0.8780(6) 0.053(3) Uani 0.50 1 d PD C 1
N1S N 0.1199(13) 0.5442(13) 0.8353(12) 0.077(5) Uani 0.50 1 d P D 2
C1S C 0.1612(14) 0.5432(14) 0.8942(16) 0.065(6) Uani 0.50 1 d P D 2
C2S C 0.2124(15) 0.537(2) 0.9715(16) 0.111(10) Uani 0.50 1 d P D 2
H2S1 H 0.1850 0.5707 1.0098 0.167 Uiso 0.50 1 calc PR D 2
H2S2 H 0.2647 0.5698 0.9701 0.167 Uiso 0.50 1 calc PR D 2
H2S3 H 0.2217 0.4673 0.9862 0.167 Uiso 0.50 1 calc PR D 2
S2 S 0.5258(2) 0.5018(6) 0.5249(3) 0.0700(18) Uani 0.50 1 d PD . 3
O21 O 0.4955(7) 0.4805(9) 0.5945(6) 0.076(4) Uiso 0.50 1 d PD . 3
O22 O 0.5999(8) 0.4563(11) 0.5180(10) 0.142(7) Uiso 0.50 1 d PD . 3
O23 O 0.5488(8) 0.6114(8) 0.5367(8) 0.095(5) Uiso 0.50 1 d PD . 3
C51 C 0.4500(12) 0.5192(16) 0.4467(12) 0.140(4) Uiso 0.50 1 d PD . 3
F11 F 0.4743(9) 0.5130(12) 0.3779(8) 0.140(4) Uiso 0.50 1 d PD . 3
F12 F 0.4369(8) 0.6205(10) 0.4525(8) 0.140(4) Uiso 0.50 1 d PD . 3
F13 F 0.3816(8) 0.4757(11) 0.4434(8) 0.140(4) Uiso 0.50 1 d PD . 3

loop_
_atom_site_aniso_label
_atom_site_aniso_U_11
_atom_site_aniso_U_22
_atom_site_aniso_U_33
_atom_site_aniso_U_23
_atom_site_aniso_U_13
_atom_site_aniso_U_12
Ag 0.0296(3) 0.0316(3) 0.0366(4) -0.0053(3) 0.0094(2) 0.0022(3)
C1 0.031(4) 0.029(4) 0.042(6) -0.001(4) 0.011(4) 0.001(4)
C2 0.035(5) 0.020(4) 0.035(5) 0.001(4) 0.010(4) -0.002(4)
C3 0.050(5) 0.027(4) 0.050(6) 0.005(4) 0.007(4) 0.001(4)
C4 0.044(5) 0.049(6) 0.053(6) 0.011(5) 0.001(4) 0.005(4)
C5 0.035(5) 0.049(5) 0.057(7) 0.015(5) 0.010(5) 0.012(4)
C6 0.041(5) 0.045(5) 0.047(6) 0.016(4) 0.015(5) 0.013(4)
C7 0.033(5) 0.037(5) 0.031(5) 0.007(4) 0.008(4) 0.001(4)
C8 0.051(5) 0.035(5) 0.053(6) 0.002(4) 0.019(5) 0.013(4)
C9 0.033(4) 0.024(4) 0.037(5) -0.010(4) 0.009(4) 0.010(3)
C10 0.030(4) 0.032(4) 0.038(5) -0.011(4) 0.013(4) 0.001(4)
C11 0.038(5) 0.034(5) 0.038(6) -0.010(4) 0.011(4) 0.015(4)
C12 0.028(5) 0.048(5) 0.049(6) -0.023(4) 0.000(4) 0.020(4)
C13 0.029(5) 0.042(5) 0.080(8) -0.029(5) 0.011(5) 0.003(4)
C14 0.040(5) 0.027(4) 0.063(7) -0.009(4) 0.027(5) 0.002(4)
C15 0.046(5) 0.048(5) 0.040(6) -0.005(4) 0.009(4) -0.006(4)
C16 0.075(6) 0.052(6) 0.042(6) 0.003(5) 0.016(5) 0.018(5)
C17 0.032(5) 0.068(7) 0.136(10) -0.050(7) 0.011(6) -0.009(5)
C18 0.077(7) 0.036(5) 0.098(8) -0.001(5) 0.053(6) -0.001(5)
C19 0.044(6) 0.095(8) 0.061(7) -0.034(6) -0.003(5) 0.035(5)
C20 0.031(5) 0.058(5) 0.028(5) -0.017(4) 0.004(4) 0.007(4)
C21 0.026(4) 0.035(4) 0.027(5) -0.002(4) 0.009(4) -0.008(3)
C22 0.041(5) 0.033(5) 0.039(6) 0.007(4) 0.011(4) -0.001(4)
C23 0.050(6) 0.046(5) 0.039(6) 0.006(5) -0.008(4) -0.007(4)
C24 0.060(6) 0.052(6) 0.028(5) -0.008(4) 0.005(5) -0.010(5)
C25 0.043(5) 0.052(5) 0.042(6) -0.008(4) 0.015(5) -0.005(4)
C26 0.030(5) 0.045(5) 0.032(6) -0.010(4) 0.009(4) -0.011(4)
C27 0.043(5) 0.031(4) 0.049(6) -0.002(4) 0.023(4) -0.003(4)
C28 0.030(4) 0.024(4) 0.037(5) 0.000(4) 0.005(4) -0.002(3)
C29 0.038(5) 0.043(5) 0.042(6) 0.002(4) 0.016(4) 0.000(4)
C30 0.039(5) 0.030(5) 0.054(6) -0.004(4) 0.005(4) 0.003(4)
C31 0.050(5) 0.029(4) 0.046(6) 0.004(4) -0.005(4) 0.000(4)
C32 0.034(5) 0.036(5) 0.033(5) 0.007(4) -0.007(4) -0.014(4)
C33 0.029(5) 0.034(5) 0.033(5) 0.007(4) -0.001(4) 0.000(4)
C34 0.034(5) 0.059(6) 0.051(6) -0.001(5) 0.019(4) -0.009(4)
C35 0.028(4) 0.054(5) 0.034(6) -0.004(4) 0.014(4) -0.011(4)
C36 0.028(5) 0.056(6) 0.044(6) 0.011(4) 0.018(4) -0.008(4)
C37 0.033(4) 0.059(6) 0.036(5) -0.002(5) 0.016(4) -0.014(5)
C38 0.043(5) 0.075(7) 0.040(6) 0.000(5) 0.009(4) -0.005(5)
C39 0.054(6) 0.088(7) 0.047(7) 0.012(5) 0.015(5) 0.009(5)
N1 0.030(4) 0.033(4) 0.035(4) -0.004(3) 0.006(3) -0.001(3)
N2 0.040(4) 0.033(4) 0.033(4) 0.000(3) 0.015(3) 0.009(3)
N3 0.027(4) 0.043(4) 0.030(4) -0.001(3) 0.009(3) 0.006(3)
N4 0.030(4) 0.062(5) 0.037(5) -0.014(4) 0.006(3) 0.016(3)
N5 0.041(4) 0.036(4) 0.055(5) -0.004(3) 0.025(4) -0.003(3)
N6 0.034(4) 0.034(4) 0.038(4) -0.002(3) 0.014(3) -0.007(3)
S1 0.010(5) 0.0370(18) 0.045(3) -0.003(2) 0.002(3) -0.001(4)
O11 0.049(9) 0.038(8) 0.108(12) 0.012(8) 0.039(9) 0.018(6)
O12 0.060(8) 0.073(9) 0.028(8) -0.008(7) 0.006(7) -0.007(7)
O13 0.044(7) 0.052(8) 0.042(8) -0.002(6) 0.004(6) -0.016(6)
C41 0.058(11) 0.030(10) 0.048(12) 0.005(9) 0.015(9) 0.015(9)
F1 0.041(6) 0.069(7) 0.049(7) 0.001(5) -0.001(5) -0.015(6)
F2 0.071(7) 0.037(5) 0.063(7) 0.007(5) 0.022(6) 0.019(5)
F3 0.069(8) 0.061(6) 0.034(7) 0.008(5) 0.019(6) 0.011(5)
N1S 0.080(14) 0.085(13) 0.061(15) -0.007(11) -0.004(12) 0.016(10)
C1S 0.070(16) 0.063(13) 0.066(18) 0.007(12) 0.019(13) 0.016(11)
C2S 0.071(17) 0.16(3) 0.11(3) 0.020(19) 0.043(18) 0.014(18)
S2 0.047(4) 0.090(3) 0.088(5) 0.008(5) 0.052(3) 0.015(5)

loop_
_atom_type_symbol
_atom_type_description
_atom_type_scat_dispersion_real
_atom_type_scat_dispersion_imag
_atom_type_scat_source
C C 0.0033 0.0016 'International Tables Vol C Tables 4.2.6.8 and 6.1.1.4'
H H 0.0000 0.0000 'International Tables Vol C Tables 4.2.6.8 and 6.1.1.4'
N N 0.0061 0.0033 'International Tables Vol C Tables 4.2.6.8 and 6.1.1.4'
O O 0.0106 0.0060 'International Tables Vol C Tables 4.2.6.8 and 6.1.1.4'
F F 0.0171 0.0103 'International Tables Vol C Tables 4.2.6.8 and 6.1.1.4'
S S 0.1246 0.1234 'International Tables Vol C Tables 4.2.6.8 and 6.1.1.4'
Ag Ag -0.8971 1.1015 'International Tables Vol C Tables 4.2.6.8 and 6.1.1.4'

loop_
_geom_angle_atom_site_label_1
_geom_angle_atom_site_label_2
_geom_angle_atom_site_label_3
_geom_angle
_geom_angle_site_symmetry_1
_geom_angle_site_symmetry_3
N3 Ag N1 157.2(2) 3_765 .
N3 Ag N5 103.3(2) 3_765 .
N1 Ag N5 94.3(2) . .
N1 C1 N2 113.1(7) . .
C3 C2 C7 120.4(7) . .
C3 C2 N1 130.6(7) . .
C7 C2 N1 109.0(7) . .
C2 C3 C4 118.3(7) . .
C3 C4 C5 120.2(8) . .
C6 C5 C4 122.3(8) . .
C5 C6 C7 116.9(8) . .
N2 C7 C6 132.6(7) . .
N2 C7 C2 105.5(6) . .
C6 C7 C2 121.9(8) . .
N2 C8 C9 112.5(6) . .
C14 C9 C10 119.9(7) . .
C14 C9 C8 121.0(7) . .
C10 C9 C8 119.1(7) . .
C11 C10 C9 120.0(7) . .
C11 C10 C15 119.8(7) . .
C9 C10 C15 120.2(7) . .
C10 C11 C12 119.6(7) . .
C10 C11 C16 119.6(7) . .
C12 C11 C16 120.7(8) . .
C11 C12 C13 120.9(8) . .
C11 C12 C19 120.5(9) . .
C13 C12 C19 118.6(8) . .
C14 C13 C12 118.3(7) . .
C14 C13 C17 120.1(9) . .
C12 C13 C17 121.6(9) . .
C9 C14 C13 120.7(7) . .
C9 C14 C18 121.0(8) . .
C13 C14 C18 118.3(8) . .
N4 C19 C12 114.2(6) . .
N3 C20 N4 113.3(7) . .
N3 C21 C26 109.9(6) . .
N3 C21 C22 129.8(7) . .
C26 C21 C22 120.3(7) . .
C23 C22 C21 117.1(7) . .
C22 C23 C24 122.6(8) . .
C25 C24 C23 120.5(8) . .
C24 C25 C26 116.7(8) . .
N4 C26 C25 131.9(7) . .
N4 C26 C21 105.4(6) . .
C25 C26 C21 122.7(8) . .
N5 C27 N6 114.2(6) . .
C29 C28 N5 130.6(6) . .
C29 C28 C33 120.1(7) . .
N5 C28 C33 109.3(6) . .
C30 C29 C28 117.8(7) . .
C29 C30 C31 121.9(7) . .
C32 C31 C30 120.7(7) . .
C31 C32 C33 117.7(7) . .
C32 C33 N6 132.6(7) . .
C32 C33 C28 121.6(7) . .
N6 C33 C28 105.7(6) . .
N6 C34 C35 114.2(6) . .
C36 C35 C37 120.9(7) . 3_665
C36 C35 C34 119.7(8) . .
C37 C35 C34 119.3(8) 3_665 .
C35 C36 C37 120.1(7) . .
C35 C36 C39 120.2(8) . .
C37 C36 C39 119.7(8) . .
C35 C37 C36 119.0(7) 3_665 .
C35 C37 C38 121.5(8) 3_665 .
C36 C37 C38 119.4(8) . .
C1 N1 C2 105.4(6) . .
C1 N1 Ag 131.7(5) . .
C2 N1 Ag 122.4(5) . .
C1 N2 C7 106.9(6) . .
C1 N2 C8 127.2(7) . .
C7 N2 C8 125.9(6) . .
C20 N3 C21 104.6(6) . .
C20 N3 Ag 129.3(5) . 3_765
C21 N3 Ag 124.7(4) . 3_765
C20 N4 C26 106.8(6) . .
C20 N4 C19 127.9(7) . .
C26 N4 C19 125.1(6) . .
C27 N5 C28 104.6(6) . .
C27 N5 Ag 127.7(5) . .
C28 N5 Ag 126.2(4) . .
C27 N6 C33 106.2(5) . .
C27 N6 C34 128.3(6) . .
C33 N6 C34 125.1(6) . .
S1 S1 O11 92(4) 3_567 3_567
S1 S1 O13 94(4) 3_567 3_567
O11 S1 O13 118.5(12) 3_567 3_567
S1 S1 O11 70(4) 3_567 .
O11 S1 O11 162.2(7) 3_567 .
O13 S1 O11 64.6(9) 3_567 .
S1 S1 O12 83(4) 3_567 .
O11 S1 O12 58.1(9) 3_567 .
O13 S1 O12 61.9(8) 3_567 .
O11 S1 O12 117.5(11) . .
S1 S1 O12 79(4) 3_567 3_567
O11 S1 O12 122.3(12) 3_567 3_567
O13 S1 O12 119.0(12) 3_567 3_567
O11 S1 O12 56.0(8) . 3_567
O12 S1 O12 162.5(7) . 3_567
S1 S1 O13 69(4) 3_567 .
O11 S1 O13 64.1(9) 3_567 .
O13 S1 O13 163.1(7) 3_567 .
O11 S1 O13 107.6(10) . .
O12 S1 O13 114.1(11) . .
O12 S1 O13 59.4(8) 3_567 .
S1 S1 C41 167(4) 3_567 .
O11 S1 C41 92.8(9) 3_567 .
O13 S1 C41 94.7(9) 3_567 .
O11 S1 C41 104.5(9) . .
O12 S1 C41 109.5(9) . .
O12 S1 C41 87.9(9) 3_567 .
O13 S1 C41 102.0(9) . .
S1 S1 C41 11(3) 3_567 3_567
O11 S1 C41 88.2(8) 3_567 3_567
O13 S1 C41 86.9(8) 3_567 3_567
O11 S1 C41 74.3(7) . 3_567
O12 S1 C41 73.0(8) . 3_567
O12 S1 C41 89.6(7) 3_567 3_567
O13 S1 C41 76.3(7) . 3_567
C41 S1 C41 177.4(8) . 3_567
O12 O11 S1 64.1(8) 3_567 3_567
O12 O11 S1 62.7(9) 3_567 .
S1 O11 S1 17.8(7) 3_567 .
O12 O11 O13 118.1(9) 3_567 3_567
S1 O11 O13 62.8(7) 3_567 3_567
S1 O11 O13 56.9(8) . 3_567
O11 O12 S1 57.7(9) 3_567 .
O11 O12 S1 61.4(8) 3_567 3_567
S1 O12 S1 17.5(7) . 3_567
O11 O12 O13 114.5(10) 3_567 3_567
S1 O12 O13 58.2(9) . 3_567
S1 O12 O13 62.0(8) 3_567 3_567
S1 O13 O12 59.9(8) 3_567 3_567
S1 O13 S1 16.9(7) 3_567 .
O12 O13 S1 58.6(9) 3_567 .
S1 O13 O11 58.5(7) 3_567 3_567
O12 O13 O11 110.6(9) 3_567 3_567
S1 O13 O11 53.0(8) . 3_567
F3 C41 F1 108.3(12) . .
F3 C41 F2 105.3(11) . .
F1 C41 F2 103.1(11) . .
F3 C41 S1 115.9(12) . .
F1 C41 S1 112.8(11) . .
F2 C41 S1 110.5(11) . .
F3 C41 S1 113.4(11) . 3_567
F1 C41 S1 114.6(11) . 3_567
F2 C41 S1 111.3(10) . 3_567
S1 C41 S1 2.6(8) . 3_567
N1S C1S C2S 177(3) . .
C51 S2 S2 151(3) 3_666 3_666
C51 S2 O22 55(2) 3_666 .
S2 S2 O22 119.3(10) 3_666 .
C51 S2 O21 62(2) 3_666 .
S2 S2 O21 108.3(8) 3_666 .
O22 S2 O21 115.7(8) . .
C51 S2 O23 102(2) 3_666 .
S2 S2 O23 106.8(10) 3_666 .
O22 S2 O23 103.2(7) . .
O21 S2 O23 101.4(7) . .
C51 S2 F13 51(2) 3_666 3_666
S2 S2 F13 149.4(9) 3_666 3_666
O22 S2 F13 44.7(7) . 3_666
O21 S2 F13 102.2(8) . 3_666
O23 S2 F13 63.9(7) . 3_666
C51 S2 C51 161.6(16) 3_666 .
S2 S2 C51 10.6(10) 3_666 .
O22 S2 C51 122.3(10) . .
O21 S2 C51 112.5(9) . .
O23 S2 C51 96.3(9) . .
F13 S2 C51 143.1(9) 3_666 .
C51 S2 F11 45(2) 3_666 3_666
S2 S2 F11 129.4(8) 3_666 3_666
O22 S2 F11 100.7(8) . 3_666
O21 S2 F11 21.2(7) . 3_666
O23 S2 F11 91.2(8) . 3_666
F13 S2 F11 81.0(7) 3_666 3_666
C51 S2 F11 132.8(9) . 3_666
C51 S2 F12 44(2) 3_666 3_666
S2 S2 F12 109.1(10) 3_666 3_666
O22 S2 F12 48.4(7) . 3_666
O21 S2 F12 77.7(7) . 3_666
O23 S2 F12 142.4(7) . 3_666
F13 S2 F12 79.4(6) 3_666 3_666
C51 S2 F12 119.1(8) . 3_666
F11 S2 F12 74.5(6) 3_666 3_666
C51 S2 O21 143(2) 3_666 3_666
S2 S2 O21 40.9(5) 3_666 3_666
O22 S2 O21 88.0(7) . 3_666
O21 S2 O21 149.2(4) . 3_666
O23 S2 O21 91.2(7) . 3_666
F13 S2 O21 108.6(7) 3_666 3_666
C51 S2 O21 37.4(8) . 3_666
F11 S2 O21 170.2(7) 3_666 3_666
F12 S2 O21 108.8(7) 3_666 3_666
C51 S2 O22 144(2) 3_666 3_666
S2 S2 O22 34.2(6) 3_666 3_666
O22 S2 O22 153.5(5) . 3_666
O21 S2 O22 83.1(6) . 3_666
O23 S2 O22 90.1(7) . 3_666
F13 S2 O22 153.9(8) 3_666 3_666
C51 S2 O22 32.1(8) . 3_666
F11 S2 O22 101.8(7) 3_666 3_666
F12 S2 O22 126.5(7) 3_666 3_666
O21 S2 O22 68.7(5) 3_666 3_666
F11 O21 C51 82.7(18) 3_666 3_666
F11 O21 S2 105.2(19) 3_666 .
C51 O21 S2 27.0(10) 3_666 .
F11 O21 S2 135.9(19) 3_666 3_666
C51 O21 S2 55.7(10) 3_666 3_666
S2 O21 S2 30.8(4) . 3_666
F13 O22 C51 66.9(13) 3_666 3_666
F13 O22 F12 118.8(16) 3_666 3_666
C51 O22 F12 66.5(12) 3_666 3_666
F13 O22 S2 75.7(9) 3_666 .
C51 O22 S2 27.2(11) 3_666 .
F12 O22 S2 80.5(9) 3_666 .
F13 O22 S2 98.1(10) 3_666 3_666
C51 O22 S2 51.1(11) 3_666 3_666
F12 O22 S2 81.5(9) 3_666 3_666
S2 O22 S2 26.5(5) . 3_666
S2 O23 F13 59.5(6) . 3_666
S2 O23 C51 20.8(7) . 3_666
F13 O23 C51 43.5(7) 3_666 3_666
S2 C51 O22 97(3) 3_666 3_666
S2 C51 O21 91(2) 3_666 3_666
O22 C51 O21 163(2) 3_666 3_666
S2 C51 F13 106(3) 3_666 .
O22 C51 F13 55.8(13) 3_666 .
O21 C51 F13 135(2) 3_666 .
S2 C51 F11 114(3) 3_666 .
O22 C51 F11 148(2) 3_666 .
O21 C51 F11 28.4(11) 3_666 .
F13 C51 F11 109.9(16) . .
S2 C51 F12 117(3) 3_666 .
O22 C51 F12 63.1(14) 3_666 .
O21 C51 F12 100.2(17) 3_666 .
F13 C51 F12 107.6(16) . .
F11 C51 F12 101.7(15) . .
S2 C51 S2 18.4(16) 3_666 .
O22 C51 S2 96.7(15) 3_666 .
O21 C51 S2 86.9(12) 3_666 .
F13 C51 S2 120.6(16) . .
F11 C51 S2 114.2(15) . .
F12 C51 S2 100.4(12) . .
S2 C51 O23 57.2(19) 3_666 3_666
O22 C51 O23 100.6(16) 3_666 3_666
O21 C51 O23 96.2(15) 3_666 3_666
F13 C51 O23 62.6(12) . 3_666
F11 C51 O23 95.0(14) . 3_666
F12 C51 O23 162.9(17) . 3_666
S2 C51 O23 75.5(10) . 3_666
O21 F11 C51 68.9(18) 3_666 .
O21 F11 S2 53.6(15) 3_666 3_666
C51 F11 S2 20.2(9) . 3_666
O22 F12 C51 50.4(11) 3_666 .
O22 F12 S2 51.1(7) 3_666 3_666
C51 F12 S2 18.9(8) . 3_666
O22 F13 C51 57.3(13) 3_666 .
O22 F13 S2 59.6(8) 3_666 3_666
C51 F13 S2 23.2(10) . 3_666
O22 F13 O23 109.7(14) 3_666 3_666
C51 F13 O23 73.9(12) . 3_666
S2 F13 O23 56.6(6) 3_666 3_666

loop_
_geom_bond_atom_site_label_1
_geom_bond_atom_site_label_2
_geom_bond_distance
_geom_bond_site_symmetry_2
Ag N3 2.156(5) 3_765
Ag N1 2.172(6) .
Ag N5 2.465(6) .
C1 N1 1.309(9) .
C1 N2 1.358(8) .
C2 C3 1.377(10) .
C2 C7 1.399(9) .
C2 N1 1.398(9) .
C3 C4 1.395(10) .
C4 C5 1.397(11) .
C5 C6 1.371(11) .
C6 C7 1.389(10) .
C7 N2 1.386(9) .
C8 N2 1.471(9) .
C8 C9 1.501(10) .
C9 C14 1.390(10) .
C9 C10 1.409(10) .
C10 C11 1.382(10) .
C10 C15 1.518(9) .
C11 C12 1.395(10) .
C11 C16 1.516(10) .
C12 C13 1.416(11) .
C12 C19 1.498(11) .
C13 C14 1.396(11) .
C13 C17 1.516(10) .
C14 C18 1.527(10) .
C19 N4 1.475(9) .
C20 N3 1.318(9) .
C20 N4 1.349(8) .
C21 N3 1.388(9) .
C21 C26 1.388(9) .
C21 C22 1.388(10) .
C22 C23 1.370(10) .
C23 C24 1.398(10) .
C24 C25 1.381(11) .
C25 C26 1.385(10) .
C26 N4 1.382(9) .
C27 N5 1.309(8) .
C27 N6 1.353(8) .
C28 C29 1.391(9) .
C28 N5 1.395(8) .
C28 C33 1.400(9) .
C29 C30 1.367(10) .
C30 C31 1.397(10) .
C31 C32 1.377(10) .
C32 C33 1.379(9) .
C33 N6 1.384(8) .
C34 N6 1.475(8) .
C34 C35 1.507(10) .
C35 C36 1.400(10) .
C35 C37 1.396(10) 3_665
C36 C37 1.396(11) .
C36 C39 1.525(11) .
C37 C35 1.396(10) 3_665
C37 C38 1.518(10) .
N3 Ag 2.156(5) 3_765
S1 S1 0.433(17) 3_567
S1 O11 1.33(2) 3_567
S1 O13 1.39(2) 3_567
S1 O11 1.418(14) .
S1 O12 1.419(14) .
S1 O12 1.44(2) 3_567
S1 O13 1.485(14) .
S1 C41 1.769(15) .
S1 C41 2.193(18) 3_567
O11 O12 1.339(15) 3_567
O11 S1 1.33(2) 3_567
O11 O13 1.501(15) 3_567
O12 O11 1.339(15) 3_567
O12 S1 1.44(2) 3_567
O12 O13 1.447(15) 3_567
O13 S1 1.39(2) 3_567
O13 O12 1.447(15) 3_567
O13 O11 1.501(15) 3_567
C41 F3 1.299(16) .
C41 F1 1.357(17) .
C41 F2 1.357(14) .
C41 S1 2.193(18) 3_567
N1S C1S 1.13(3) .
C1S C2S 1.47(3) .
S2 C51 0.65(2) 3_666
S2 S2 1.111(10) 3_666
S2 O22 1.403(10) .
S2 O21 1.421(9) .
S2 O23 1.526(10) .
S2 F13 1.577(14) 3_666
S2 C51 1.705(18) .
S2 F11 1.705(16) 3_666
S2 F12 1.777(15) 3_666
S2 O21 2.060(13) 3_666
S2 O22 2.175(14) 3_666
O21 F11 0.64(2) 3_666
O21 C51 1.25(2) 3_666
O21 S2 2.060(13) 3_666
O22 F13 1.145(19) 3_666
O22 C51 1.16(2) 3_666
O22 F12 1.347(18) 3_666
O22 S2 2.175(14) 3_666
O23 F13 1.643(18) 3_666
O23 C51 1.78(2) 3_666
C51 S2 0.65(2) 3_666
C51 O22 1.16(2) 3_666
C51 O21 1.25(2) 3_666
C51 F13 1.274(19) .
C51 F11 1.33(2) .
C51 F12 1.386(19) .
C51 O23 1.78(2) 3_666
F11 O21 0.64(2) 3_666
F11 S2 1.705(16) 3_666
F12 O22 1.347(18) 3_666
F12 S2 1.777(15) 3_666
F13 O22 1.145(19) 3_666
F13 S2 1.577(14) 3_666
F13 O23 1.643(18) 3_666

loop_
_geom_torsion_atom_site_label_1
_geom_torsion_atom_site_label_2
_geom_torsion_atom_site_label_3
_geom_torsion_atom_site_label_4
_geom_torsion
_geom_torsion_site_symmetry_1
_geom_torsion_site_symmetry_4
C7 C2 C3 C4 0.2(11) . .
N1 C2 C3 C4 179.7(7) . .
C2 C3 C4 C5 -1.3(11) . .
C3 C4 C5 C6 1.9(12) . .
C4 C5 C6 C7 -1.4(12) . .
C5 C6 C7 N2 -178.7(8) . .
C5 C6 C7 C2 0.2(11) . .
C3 C2 C7 N2 179.6(6) . .
N1 C2 C7 N2 0.0(8) . .
C3 C2 C7 C6 0.3(11) . .
N1 C2 C7 C6 -179.2(7) . .
N2 C8 C9 C14 100.9(8) . .
N2 C8 C9 C10 -79.0(8) . .
C14 C9 C10 C11 3.3(10) . .
C8 C9 C10 C11 -176.8(6) . .
C14 C9 C10 C15 -175.6(6) . .
C8 C9 C10 C15 4.3(9) . .
C9 C10 C11 C12 4.3(10) . .
C15 C10 C11 C12 -176.8(6) . .
C9 C10 C11 C16 -173.4(6) . .
C15 C10 C11 C16 5.5(10) . .
C10 C11 C12 C13 -7.4(10) . .
C16 C11 C12 C13 170.2(6) . .
C10 C11 C12 C19 171.4(6) . .
C16 C11 C12 C19 -10.9(10) . .
C11 C12 C13 C14 2.9(11) . .
C19 C12 C13 C14 -176.0(7) . .
C11 C12 C13 C17 -175.9(7) . .
C19 C12 C13 C17 5.2(11) . .
C10 C9 C14 C13 -7.9(10) . .
C8 C9 C14 C13 172.2(7) . .
C10 C9 C14 C18 172.5(6) . .
C8 C9 C14 C18 -7.4(10) . .
C12 C13 C14 C9 4.8(11) . .
C17 C13 C14 C9 -176.4(7) . .
C12 C13 C14 C18 -175.6(6) . .
C17 C13 C14 C18 3.2(11) . .
C11 C12 C19 N4 99.2(9) . .
C13 C12 C19 N4 -81.9(10) . .
N3 C21 C22 C23 178.1(7) . .
C26 C21 C22 C23 1.3(10) . .
C21 C22 C23 C24 0.9(11) . .
C22 C23 C24 C25 -1.1(12) . .
C23 C24 C25 C26 -0.8(11) . .
C24 C25 C26 N4 -178.1(8) . .
C24 C25 C26 C21 3.0(11) . .
N3 C21 C26 N4 0.1(8) . .
C22 C21 C26 N4 177.5(6) . .
N3 C21 C26 C25 179.2(6) . .
C22 C21 C26 C25 -3.3(11) . .
N5 C28 C29 C30 179.4(8) . .
C33 C28 C29 C30 -1.4(12) . .
C28 C29 C30 C31 -0.4(12) . .
C29 C30 C31 C32 1.8(12) . .
C30 C31 C32 C33 -1.3(11) . .
C31 C32 C33 N6 -177.7(8) . .
C31 C32 C33 C28 -0.5(11) . .
C29 C28 C33 C32 1.9(12) . .
N5 C28 C33 C32 -178.7(7) . .
C29 C28 C33 N6 179.8(7) . .
N5 C28 C33 N6 -0.9(9) . .
N6 C34 C35 C36 -91.9(8) . .
N6 C34 C35 C37 92.6(8) . 3_665
C37 C35 C36 C37 1.6(11) 3_665 .
C34 C35 C36 C37 -173.8(6) . .
C37 C35 C36 C39 -177.2(7) 3_665 .
C34 C35 C36 C39 7.4(10) . .
C35 C36 C37 C35 -1.6(11) . 3_665
C39 C36 C37 C35 177.2(6) . 3_665
C35 C36 C37 C38 176.3(6) . .
C39 C36 C37 C38 -4.9(10) . .
N2 C1 N1 C2 -0.1(8) . .
N2 C1 N1 Ag -172.1(4) . .
C3 C2 N1 C1 -179.4(7) . .
C7 C2 N1 C1 0.1(8) . .
C3 C2 N1 Ag -6.6(11) . .
C7 C2 N1 Ag 172.9(4) . .
N3 Ag N1 C1 -101.6(8) 3_765 .
N5 Ag N1 C1 117.8(6) . .
N3 Ag N1 C2 87.7(7) 3_765 .
N5 Ag N1 C2 -53.0(5) . .
N1 C1 N2 C7 0.1(8) . .
N1 C1 N2 C8 -178.2(6) . .
C6 C7 N2 C1 179.0(8) . .
C2 C7 N2 C1 -0.1(7) . .
C6 C7 N2 C8 -2.6(13) . .
C2 C7 N2 C8 178.3(6) . .
C9 C8 N2 C1 -30.2(10) . .
C9 C8 N2 C7 151.8(7) . .
N4 C20 N3 C21 -0.1(8) . .
N4 C20 N3 Ag -167.2(5) . 3_765
C26 C21 N3 C20 0.0(8) . .
C22 C21 N3 C20 -177.1(7) . .
C26 C21 N3 Ag 167.8(4) . 3_765
C22 C21 N3 Ag -9.3(10) . 3_765
N3 C20 N4 C26 0.2(9) . .
N3 C20 N4 C19 175.0(8) . .
C25 C26 N4 C20 -179.2(8) . .
C21 C26 N4 C20 -0.2(8) . .
C25 C26 N4 C19 5.8(13) . .
C21 C26 N4 C19 -175.2(7) . .
C12 C19 N4 C20 -3.3(13) . .
C12 C19 N4 C26 170.6(8) . .
N6 C27 N5 C28 1.4(9) . .
N6 C27 N5 Ag -165.3(5) . .
C29 C28 N5 C27 179.0(8) . .
C33 C28 N5 C27 -0.3(9) . .
C29 C28 N5 Ag -14.0(12) . .
C33 C28 N5 Ag 166.7(5) . .
N3 Ag N5 C27 -175.0(7) 3_765 .
N1 Ag N5 C27 -9.7(7) . .
N3 Ag N5 C28 21.0(7) 3_765 .
N1 Ag N5 C28 -173.6(6) . .
N5 C27 N6 C33 -2.0(9) . .
N5 C27 N6 C34 -174.6(7) . .
C32 C33 N6 C27 179.2(8) . .
C28 C33 N6 C27 1.6(8) . .
C32 C33 N6 C34 -7.9(13) . .
C28 C33 N6 C34 174.5(7) . .
C35 C34 N6 C27 -19.3(11) . .
C35 C34 N6 C33 169.4(7) . .
S1 S1 O11 O12 -90(4) 3_567 3_567
O11 S1 O11 O12 -90(4) 3_567 3_567
O13 S1 O11 O12 165.5(10) 3_567 3_567
O12 S1 O11 O12 -161.1(9) . 3_567
O13 S1 O11 O12 -30.7(9) . 3_567
C41 S1 O11 O12 77.2(10) . 3_567
C41 S1 O11 O12 -100.4(8) 3_567 3_567
O11 S1 O11 S1 0.00(2) 3_567 3_567
O13 S1 O11 S1 -104(4) 3_567 3_567
O12 S1 O11 S1 -71(4) . 3_567
O12 S1 O11 S1 90(4) 3_567 3_567
O13 S1 O11 S1 60(3) . 3_567
C41 S1 O11 S1 167(4) . 3_567
C41 S1 O11 S1 -10(3) 3_567 3_567
S1 S1 O11 O13 104(4) 3_567 3_567
O11 S1 O11 O13 104(4) 3_567 3_567
O12 S1 O11 O13 33.4(9) . 3_567
O12 S1 O11 O13 -165.5(10) 3_567 3_567
O13 S1 O11 O13 163.8(8) . 3_567
C41 S1 O11 O13 -88.3(10) . 3_567
C41 S1 O11 O13 94.1(8) 3_567 3_567
S1 S1 O12 O11 97(4) 3_567 3_567
O13 S1 O12 O11 -165.6(10) 3_567 3_567
O11 S1 O12 O11 160.1(9) . 3_567
O12 S1 O12 O11 97(4) 3_567 3_567
O13 S1 O12 O11 32.7(9) . 3_567
C41 S1 O12 O11 -80.9(11) . 3_567
C41 S1 O12 O11 98.7(8) 3_567 3_567
O11 S1 O12 S1 -97(4) 3_567 3_567
O13 S1 O12 S1 98(4) 3_567 3_567
O11 S1 O12 S1 63(4) . 3_567
O12 S1 O12 S1 0.000(11) 3_567 3_567
O13 S1 O12 S1 -64(4) . 3_567
C41 S1 O12 S1 -178(5) . 3_567
C41 S1 O12 S1 2(4) 3_567 3_567
S1 S1 O12 O13 -98(4) 3_567 3_567
O11 S1 O12 O13 165.6(10) 3_567 3_567
O11 S1 O12 O13 -34.3(10) . 3_567
O12 S1 O12 O13 -98(4) 3_567 3_567
O13 S1 O12 O13 -161.6(8) . 3_567
C41 S1 O12 O13 84.8(10) . 3_567
C41 S1 O12 O13 -95.7(8) 3_567 3_567
O11 S1 O13 S1 103(4) 3_567 3_567
O13 S1 O13 S1 0.000(14) 3_567 3_567
O11 S1 O13 S1 -60(4) . 3_567
O12 S1 O13 S1 72(4) . 3_567
O12 S1 O13 S1 -89(4) 3_567 3_567
C41 S1 O13 S1 -170(4) . 3_567
C41 S1 O13 S1 8(4) 3_567 3_567
S1 S1 O13 O12 89(4) 3_567 3_567
O11 S1 O13 O12 -167.6(10) 3_567 3_567
O13 S1 O13 O12 89(4) 3_567 3_567
O11 S1 O13 O12 29.4(8) . 3_567
O12 S1 O13 O12 161.7(8) . 3_567
C41 S1 O13 O12 -80.3(10) . 3_567
C41 S1 O13 O12 97.8(8) 3_567 3_567
S1 S1 O13 O11 -103(4) 3_567 3_567
O13 S1 O13 O11 -103(4) 3_567 3_567
O11 S1 O13 O11 -163.0(9) . 3_567
O12 S1 O13 O11 -30.7(9) . 3_567
O12 S1 O13 O11 167.6(10) 3_567 3_567
C41 S1 O13 O11 87.3(9) . 3_567
C41 S1 O13 O11 -94.7(8) 3_567 3_567
S1 S1 C41 F3 10(20) 3_567 .
O11 S1 C41 F3 122.7(13) 3_567 .
O13 S1 C41 F3 -118.4(13) 3_567 .
O11 S1 C41 F3 -53.5(15) . .
O12 S1 C41 F3 179.7(12) . .
O12 S1 C41 F3 0.5(14) 3_567 .
O13 S1 C41 F3 58.5(15) . .
C41 S1 C41 F3 10(20) 3_567 .
S1 S1 C41 F1 136(20) 3_567 .
O11 S1 C41 F1 -111.7(13) 3_567 .
O13 S1 C41 F1 7.2(14) 3_567 .
O11 S1 C41 F1 72.1(14) . .
O12 S1 C41 F1 -54.6(15) . .
O12 S1 C41 F1 126.1(12) 3_567 .
O13 S1 C41 F1 -175.9(11) . .
C41 S1 C41 F1 136(20) 3_567 .
S1 S1 C41 F2 -109(20) 3_567 .
O11 S1 C41 F2 3.1(14) 3_567 .
O13 S1 C41 F2 121.9(13) 3_567 .
O11 S1 C41 F2 -173.1(13) . .
O12 S1 C41 F2 60.1(15) . .
O12 S1 C41 F2 -119.2(13) 3_567 .
O13 S1 C41 F2 -61.1(14) . .
C41 S1 C41 F2 -109(20) 3_567 .
O11 S1 C41 S1 112(20) 3_567 3_567
O13 S1 C41 S1 -129(20) 3_567 3_567
O11 S1 C41 S1 -64(20) . 3_567
O12 S1 C41 S1 169(21) . 3_567
O12 S1 C41 S1 -10(19) 3_567 3_567
O13 S1 C41 S1 48(19) . 3_567
C41 S1 C41 S1 0.0(3) 3_567 3_567
C51 S2 O21 F11 35(3) 3_666 3_666
S2 S2 O21 F11 -175(2) 3_666 3_666
O22 S2 O21 F11 48(3) . 3_666
O23 S2 O21 F11 -63(2) . 3_666
F13 S2 O21 F11 3(2) 3_666 3_666
C51 S2 O21 F11 -165(2) . 3_666
F12 S2 O21 F11 79(2) 3_666 3_666
O21 S2 O21 F11 -175(2) 3_666 3_666
O22 S2 O21 F11 -151(2) 3_666 3_666
S2 S2 O21 C51 150(3) 3_666 3_666
O22 S2 O21 C51 13(2) . 3_666
O23 S2 O21 C51 -98(2) . 3_666
F13 S2 O21 C51 -32(2) 3_666 3_666
C51 S2 O21 C51 160.6(19) . 3_666
F11 S2 O21 C51 -35(3) 3_666 3_666
F12 S2 O21 C51 44(2) 3_666 3_666
O21 S2 O21 C51 150(3) 3_666 3_666
O22 S2 O21 C51 174(3) 3_666 3_666
C51 S2 O21 S2 -150(3) 3_666 3_666
O22 S2 O21 S2 -137.0(15) . 3_666
O23 S2 O21 S2 112.2(11) . 3_666
F13 S2 O21 S2 177.6(13) 3_666 3_666
C51 S2 O21 S2 10.4(10) . 3_666
F11 S2 O21 S2 175(2) 3_666 3_666
F12 S2 O21 S2 -106.3(11) 3_666 3_666
O21 S2 O21 S2 0.000(2) 3_666 3_666
O22 S2 O21 S2 23.5(8) 3_666 3_666
C51 S2 O22 F13 -67(3) 3_666 3_666
S2 S2 O22 F13 146.7(14) 3_666 3_666
O21 S2 O22 F13 -81.2(13) . 3_666
O23 S2 O22 F13 28.5(13) . 3_666
C51 S2 O22 F13 134.9(13) . 3_666
F11 S2 O22 F13 -65.3(11) 3_666 3_666
F12 S2 O22 F13 -123.2(16) 3_666 3_666
O21 S2 O22 F13 119.2(11) 3_666 3_666
O22 S2 O22 F13 146.7(14) 3_666 3_666
S2 S2 O22 C51 -146(3) 3_666 3_666
O21 S2 O22 C51 -14(3) . 3_666
O23 S2 O22 C51 96(3) . 3_666
F13 S2 O22 C51 67(3) 3_666 3_666
C51 S2 O22 C51 -158(2) . 3_666
F11 S2 O22 C51 2(2) 3_666 3_666
F12 S2 O22 C51 -56(3) 3_666 3_666
O21 S2 O22 C51 -174(3) 3_666 3_666
O22 S2 O22 C51 -146(3) 3_666 3_666
C51 S2 O22 F12 56(3) 3_666 3_666
S2 S2 O22 F12 -90.1(13) 3_666 3_666
O21 S2 O22 F12 41.9(14) . 3_666
O23 S2 O22 F12 151.7(10) . 3_666
F13 S2 O22 F12 123.2(16) 3_666 3_666
C51 S2 O22 F12 -101.9(12) . 3_666
F11 S2 O22 F12 57.8(11) 3_666 3_666
O21 S2 O22 F12 -117.6(11) 3_666 3_666
O22 S2 O22 F12 -90.1(13) 3_666 3_666
C51 S2 O22 S2 146(3) 3_666 3_666
O21 S2 O22 S2 132.0(15) . 3_666
O23 S2 O22 S2 -118.2(13) . 3_666
F13 S2 O22 S2 -146.7(14) 3_666 3_666
C51 S2 O22 S2 -11.8(11) . 3_666
F11 S2 O22 S2 147.9(14) 3_666 3_666
F12 S2 O22 S2 90.1(13) 3_666 3_666
O21 S2 O22 S2 -27.5(9) 3_666 3_666
O22 S2 O22 S2 0.000(4) 3_666 3_666
C51 S2 O23 F13 35(2) 3_666 3_666
S2 S2 O23 F13 -148.6(10) 3_666 3_666
O22 S2 O23 F13 -22.0(10) . 3_666
O21 S2 O23 F13 98.2(8) . 3_666
C51 S2 O23 F13 -147.3(10) . 3_666
F11 S2 O23 F13 79.4(8) 3_666 3_666
F12 S2 O23 F13 13.6(12) 3_666 3_666
O21 S2 O23 F13 -110.2(8) 3_666 3_666
O22 S2 O23 F13 -178.9(9) 3_666 3_666
S2 S2 O23 C51 177(2) 3_666 3_666
O22 S2 O23 C51 -57(2) . 3_666
O21 S2 O23 C51 63(2) . 3_666
F13 S2 O23 C51 -35(2) 3_666 3_666
C51 S2 O23 C51 177.8(15) . 3_666
F11 S2 O23 C51 44(2) 3_666 3_666
F12 S2 O23 C51 -21(2) 3_666 3_666
O21 S2 O23 C51 -145(2) 3_666 3_666
O22 S2 O23 C51 146(2) 3_666 3_666
C51 S2 C51 S2 0.00(3) 3_666 3_666
O22 S2 C51 S2 77(5) . 3_666
O21 S2 C51 S2 -68(5) . 3_666
O23 S2 C51 S2 -173(5) . 3_666
F13 S2 C51 S2 133(5) 3_666 3_666
F11 S2 C51 S2 -76(5) 3_666 3_666
F12 S2 C51 S2 20(5) 3_666 3_666
O21 S2 C51 S2 103(5) 3_666 3_666
O22 S2 C51 S2 -93(5) 3_666 3_666
C51 S2 C51 O22 93(5) 3_666 3_666
S2 S2 C51 O22 93(5) 3_666 3_666
O22 S2 C51 O22 170.1(9) . 3_666
O21 S2 C51 O22 25.2(17) . 3_666
O23 S2 C51 O22 -79.9(14) . 3_666
F13 S2 C51 O22 -133.8(15) 3_666 3_666
F11 S2 C51 O22 18(2) 3_666 3_666
F12 S2 C51 O22 113.3(14) 3_666 3_666
O21 S2 C51 O22 -164(2) 3_666 3_666
C51 S2 C51 O21 -103(5) 3_666 3_666
S2 S2 C51 O21 -103(5) 3_666 3_666
O22 S2 C51 O21 -26.4(17) . 3_666
O21 S2 C51 O21 -171.3(9) . 3_666
O23 S2 C51 O21 83.6(12) . 3_666
F13 S2 C51 O21 30(2) 3_666 3_666
F11 S2 C51 O21 -178.8(14) 3_666 3_666
F12 S2 C51 O21 -83.2(14) 3_666 3_666
O22 S2 C51 O21 164(2) 3_666 3_666
C51 S2 C51 F13 39(4) 3_666 .
S2 S2 C51 F13 39(4) 3_666 .
O22 S2 C51 F13 116.1(17) . .
O21 S2 C51 F13 -29(2) . .
O23 S2 C51 F13 -134.0(17) . .
F13 S2 C51 F13 172.2(10) 3_666 .
F11 S2 C51 F13 -36(2) 3_666 .
F12 S2 C51 F13 59.3(19) 3_666 .
O21 S2 C51 F13 142(3) 3_666 .
O22 S2 C51 F13 -54.0(16) 3_666 .
C51 S2 C51 F11 -95(5) 3_666 .
S2 S2 C51 F11 -95(5) 3_666 .
O22 S2 C51 F11 -18.2(19) . .
O21 S2 C51 F11 -163.1(14) . .
O23 S2 C51 F11 91.8(15) . .
F13 S2 C51 F11 38(2) 3_666 .
F11 S2 C51 F11 -170.6(9) 3_666 .
F12 S2 C51 F11 -75.0(16) 3_666 .
O21 S2 C51 F11 8.2(11) 3_666 .
O22 S2 C51 F11 172(3) 3_666 .
C51 S2 C51 F12 157(6) 3_666 .
S2 S2 C51 F12 157(6) 3_666 .
O22 S2 C51 F12 -126.1(13) . .
O21 S2 C51 F12 88.9(14) . .
O23 S2 C51 F12 -16.2(13) . .
F13 S2 C51 F12 -70(2) 3_666 .
F11 S2 C51 F12 81.4(15) 3_666 .
F12 S2 C51 F12 177.1(7) 3_666 .
O21 S2 C51 F12 -99.8(18) 3_666 .
O22 S2 C51 F12 63.8(15) 3_666 .
C51 S2 C51 O23 -6(4) 3_666 3_666
S2 S2 C51 O23 -6(4) 3_666 3_666
O22 S2 C51 O23 70.8(11) . 3_666
O21 S2 C51 O23 -74.1(10) . 3_666
O23 S2 C51 O23 -179.2(6) . 3_666
F13 S2 C51 O23 126.9(13) 3_666 3_666
F11 S2 C51 O23 -81.6(13) 3_666 3_666
F12 S2 C51 O23 14.0(11) 3_666 3_666
O21 S2 C51 O23 97.2(14) 3_666 3_666
O22 S2 C51 O23 -99.2(16) 3_666 3_666
S2 C51 F11 O21 -38(3) 3_666 3_666
O22 C51 F11 O21 147(5) 3_666 3_666
F13 C51 F11 O21 -156(3) . 3_666
F12 C51 F11 O21 90(3) . 3_666
S2 C51 F11 O21 -17(2) . 3_666
O23 C51 F11 O21 -94(2) 3_666 3_666
O22 C51 F11 S2 -175(6) 3_666 3_666
O21 C51 F11 S2 38(3) 3_666 3_666
F13 C51 F11 S2 -119(4) . 3_666
F12 C51 F11 S2 127(3) . 3_666
S2 C51 F11 S2 20.2(19) . 3_666
O23 C51 F11 S2 -56(2) 3_666 3_666
S2 C51 F12 O22 -84(3) 3_666 3_666
O21 C51 F12 O22 179(2) 3_666 3_666
F13 C51 F12 O22 34.6(15) . 3_666
F11 C51 F12 O22 150(2) . 3_666
S2 C51 F12 O22 -92.3(15) . 3_666
O23 C51 F12 O22 -18(5) 3_666 3_666
O22 C51 F12 S2 84(3) 3_666 3_666
O21 C51 F12 S2 -97(3) 3_666 3_666
F13 C51 F12 S2 119(4) . 3_666
F11 C51 F12 S2 -126(4) . 3_666
S2 C51 F12 S2 -8(2) . 3_666
O23 C51 F12 S2 66(5) 3_666 3_666
S2 C51 F13 O22 88(3) 3_666 3_666
O21 C51 F13 O22 -163(3) 3_666 3_666
F11 C51 F13 O22 -148(2) . 3_666
F12 C51 F13 O22 -37.7(16) . 3_666
S2 C51 F13 O22 76.3(18) . 3_666
O23 C51 F13 O22 127.0(16) 3_666 3_666
O22 C51 F13 S2 -88(3) 3_666 3_666
O21 C51 F13 S2 108(4) 3_666 3_666
F11 C51 F13 S2 124(3) . 3_666
F12 C51 F13 S2 -126(3) . 3_666
S2 C51 F13 S2 -12.0(14) . 3_666
O23 C51 F13 S2 39(2) 3_666 3_666
S2 C51 F13 O23 -39(2) 3_666 3_666
O22 C51 F13 O23 -127.0(16) 3_666 3_666
O21 C51 F13 O23 70(3) 3_666 3_666
F11 C51 F13 O23 85.3(17) . 3_666
F12 C51 F13 O23 -164.8(16) . 3_666
S2 C51 F13 O23 -50.7(14) . 3_666
